data_2105645
loop_
_publ_author_name
'G\"orbitz, Carl Henrik'

_publ_section_title
;
 What is the best crystal size for collection of X-ray data? Refinement of
 the structure of glycyl-<small>L</small>-serine based on data from a very
 large crystal
;
_journal_issue 6
_journal_name_full 'Acta Crystallographica Section B'
_journal_page_first 1090
_journal_page_last 1098
_journal_paper_doi 10.1107/S0108768199008721
_journal_volume 55
_journal_year 1999
_chemical_formula_sum 'C5 H10 N2 O4'
_chemical_formula_weight 162.15
_chemical_name_systematic
;
 Glycyl-L-serine
;
_space_group_IT_number 19
_symmetry_cell_setting orthorhombic
_symmetry_space_group_name_Hall 'P 2ac 2ab'
_symmetry_space_group_name_H-M 'P 21 21 21'
_audit_creation_method SHELXL-97
_cell_angle_alpha 90.00
_cell_angle_beta 90.00
_cell_angle_gamma 90.00
_cell_formula_units_Z 4
_cell_length_a 7.275(2)
_cell_length_b 9.097(3)
_cell_length_c 10.507(3)
_cell_measurement_reflns_used 8192
_cell_measurement_temperature 150(2)
_cell_measurement_theta_max 35
_cell_measurement_theta_min 2
_cell_volume 695.4(4)
_computing_cell_refinement 'SAINT (Siemens, 1995)'
_computing_data_collection 'SMART (Siemens, 1995)'
_computing_data_reduction 'SAINT (Siemens, 1995)'
_computing_molecular_graphics 'SHELXTL (Sheldrick, 1997)'
_computing_publication_material 'SHELXTL (Sheldrick, 1997)'
_computing_structure_refinement 'SHELXTL (Sheldrick, 1997)'
_computing_structure_solution 'SHELXTL (Sheldrick, 1997)'
_diffrn_ambient_temperature 150(2)
_diffrn_detector_area_resol_mean 8.3
_diffrn_measured_fraction_theta_full .994
_diffrn_measured_fraction_theta_max .994
_diffrn_measurement_device_type 'Siemens SMART CCD diffractometer'
_diffrn_measurement_method 'Sets of exposures each taken over 0.6\% \w rotation'
_diffrn_radiation_monochromator graphite
_diffrn_radiation_source 'fine-focus sealed tube'
_diffrn_radiation_type MoK\a
_diffrn_radiation_wavelength .71073
_diffrn_reflns_av_R_equivalents .1002
_diffrn_reflns_av_sigmaI/netI .0612
_diffrn_reflns_limit_h_max 16
_diffrn_reflns_limit_h_min -16
_diffrn_reflns_limit_k_max 20
_diffrn_reflns_limit_k_min -17
_diffrn_reflns_limit_l_max 24
_diffrn_reflns_limit_l_min -20
_diffrn_reflns_number 28701
_diffrn_reflns_theta_full 55.07
_diffrn_reflns_theta_max 55.07
_diffrn_reflns_theta_min 2.96
_diffrn_standards_decay_% None
_exptl_absorpt_coefficient_mu .134
_exptl_absorpt_correction_type none
_exptl_crystal_colour Colourless
_exptl_crystal_density_diffrn 1.549
_exptl_crystal_density_method 'not measured'
_exptl_crystal_description 'Distorted bipyramid'
_exptl_crystal_F_000 344
_exptl_crystal_size_max 2.20
_exptl_crystal_size_mid 2.00
_exptl_crystal_size_min .80
_refine_diff_density_max .478
_refine_diff_density_min -.434
_refine_ls_extinction_coef .082(11)
_refine_ls_extinction_method SHELXTL
_refine_ls_goodness_of_fit_ref 1.133
_refine_ls_hydrogen_treatment refall
_refine_ls_matrix_type full
_refine_ls_number_parameters 141
_refine_ls_number_reflns 8814
_refine_ls_number_restraints 0
_refine_ls_restrained_S_all 1.133
_refine_ls_R_factor_all .0471
_refine_ls_R_factor_gt .0425
_refine_ls_shift/su_max .002
_refine_ls_shift/su_mean .000
_refine_ls_structure_factor_coef Fsqd
_refine_ls_weighting_details 'calc w=1/[\s^2^(Fo^2^)+(0.0484P)^2^+0.0508P] where P=(Fo^2^+2Fc^2^)/3'
_refine_ls_weighting_scheme calc
_refine_ls_wR_factor_ref .1194
_reflns_number_gt 8225
_reflns_number_total 8814
_reflns_threshold_expression >2sigma(I)
_cod_data_source_file os0029.cif
_cod_data_source_block glyser-1
_cod_depositor_comments
;
The following automatic conversions were performed:

'_symmetry_cell_setting' value 'Orthorhombic' changed to
'orthorhombic' according to
/home/saulius/struct/CIF-dictionaries/cif_core.dic dictionary named
'cif_core.dic' version 2.4.2 from
2011-04-26.

'_exptl_absorpt_correction_type' value 'None' changed to
'none' according to
/home/saulius/struct/CIF-dictionaries/cif_core.dic dictionary named
'cif_core.dic' version 2.4.2 from 2011-04-26.

Automatic conversion script
Id: cif_fix_values 1891 2012-01-12 08:04:46Z andrius 
;
_cod_original_sg_symbol_H-M P2~1~2~1~2~1~
_cod_database_code 2105645

loop_
_symmetry_equiv_pos_as_xyz
'x, y, z'
'-x+1/2, -y, z+1/2'
'-x, y+1/2, -z+1/2'
'x+1/2, -y+1/2, -z'

loop_
_atom_site_label
_atom_site_fract_x
_atom_site_fract_y
_atom_site_fract_z
_atom_site_U_iso_or_equiv
_atom_site_adp_type
_atom_site_calc_flag
_atom_site_occupancy
_atom_site_type_symbol
O1 .41578(5) .21349(4) .80985(3) .01279(5) Uani d 1 O
O2 .45819(7) .53829(5) .44769(4) .01622(6) Uani d 1 O
O3 .28693(8) .35985(6) .35853(4) .01935(7) Uani d 1 O
O4 .10419(6) .56311(5) .63268(4) .01619(6) Uani d 1 O
H5 .131(3) .591(2) .7085(19) .028(4) Uiso d 1 H
N1 .66989(6) .32445(5) .97896(4) .01295(5) Uani d 1 N
H1 .782(3) .348(2) 1.0055(17) .024(4) Uiso d 1 H
H2 .575(3) .368(2) 1.0317(17) .027(4) Uiso d 1 H
H3 .652(2) .2338(19) .9744(15) .018(3) Uiso d 1 H
N2 .44818(6) .40817(4) .67531(3) .01171(5) Uani d 1 N
H4 .492(2) .488(2) .6642(16) .018(3) Uiso d 1 H
C1 .65621(7) .39027(6) .85061(4) .01414(6) Uani d 1 C
H11 .760(3) .368(3) .8018(19) .035(5) Uiso d 1 H
H12 .643(3) .483(3) .8581(19) .032(4) Uiso d 1 H
C2 .49265(5) .32967(5) .77768(4) .00986(5) Uani d 1 C
C3 .31180(6) .36010(5) .58322(4) .01116(5) Uani d 1 C
H31 .311(2) .2523(18) .5757(16) .018(3) Uiso d 1 H
C4 .11798(7) .40687(6) .62408(5) .01454(6) Uani d 1 C
H41 .021(3) .366(2) .5621(17) .025(4) Uiso d 1 H
H42 .081(3) .361(2) .7071(17) .025(4) Uiso d 1 H
C5 .35835(6) .42543(5) .45176(4) .01161(5) Uani d 1 C

loop_
_atom_site_aniso_label
_atom_site_aniso_U_11
_atom_site_aniso_U_22
_atom_site_aniso_U_33
_atom_site_aniso_U_12
_atom_site_aniso_U_13
_atom_site_aniso_U_23
O1 .01495(11) .01218(10) .01125(10) -.00139(8) -.00082(8) .00273(8)
O2 .02104(14) .01609(12) .01152(11) -.00643(11) .00096(10) .00081(9)
O3 .0288(2) .02021(15) .00904(10) -.00811(14) -.00344(11) .00003(10)
O4 .01803(13) .01897(14) .01157(10) .00502(11) -.00220(9) -.00098(10)
N1 .01464(12) .01409(12) .01013(10) .00249(9) -.00345(8) -.00075(9)
N2 .01407(11) .01144(10) .00961(10) -.00131(9) -.00264(8) .00225(8)
C1 .01356(13) .01742(15) .01146(12) -.00303(11) -.00254(10) .00177(11)
C2 .01059(10) .01096(11) .00803(10) .00064(9) -.00046(8) .00059(8)
C3 .01419(13) .01092(11) .00839(10) -.00072(9) -.00134(9) .00080(9)
C4 .01293(13) .01828(16) .01241(13) -.00209(12) -.00073(10) .00069(11)
C5 .01487(13) .01189(11) .00806(10) -.00049(10) -.00032(9) .00036(9)

loop_
_atom_type_symbol
_atom_type_description
_atom_type_scat_dispersion_real
_atom_type_scat_dispersion_imag
_atom_type_scat_source
C C .0033 .0016 'International Tables Vol C Tables 4.2.6.8 and 6.1.1.4'
H H .0000 .0000 'International Tables Vol C Tables 4.2.6.8 and 6.1.1.4'
N N .0061 .0033 'International Tables Vol C Tables 4.2.6.8 and 6.1.1.4'
O O .0106 .0060 'International Tables Vol C Tables 4.2.6.8 and 6.1.1.4'

loop_
_geom_angle_atom_site_label_1
_geom_angle_atom_site_label_2
_geom_angle_atom_site_label_3
_geom_angle
_geom_angle_publ_flag
C4 O4 H5 109.6(15) ?
C1 N1 H1 104.5(12) ?
C1 N1 H2 108.0(11) ?
H1 N1 H2 112.3(16) ?
C1 N1 H3 109.7(11) ?
H1 N1 H3 113.5(17) ?
H2 N1 H3 108.6(17) ?
C2 N2 C3 122.86(4) yes
C2 N2 H4 120.4(12) ?
C3 N2 H4 116.6(12) ?
N1 C1 C2 111.46(4) yes
N1 C1 H11 110.9(13) ?
C2 C1 H11 106.1(13) ?
N1 C1 H12 108.9(13) ?
C2 C1 H12 108.5(15) ?
H11 C1 H12 111(2) ?
O1 C2 N2 124.52(4) ?
O1 C2 C1 121.61(4) ?
N2 C2 C1 113.79(4) yes
N2 C3 C4 110.96(4) ?
N2 C3 C5 109.31(4) yes
C4 C3 C5 110.23(4) ?
N2 C3 H31 110.9(10) ?
C4 C3 H31 107.1(10) ?
C5 C3 H31 108.3(10) ?
O4 C4 C3 111.00(4) ?
O4 C4 H41 110.7(11) ?
C3 C4 H41 110.6(11) ?
O4 C4 H42 109.9(11) ?
C3 C4 H42 111.9(11) ?
H41 C4 H42 102.4(15) ?
O2 C5 O3 126.75(4) ?
O2 C5 C3 118.15(4) yes
O3 C5 C3 115.07(4) yes

loop_
_geom_bond_atom_site_label_1
_geom_bond_atom_site_label_2
_geom_bond_distance
_geom_bond_publ_flag
O1 C2 1.2427(6) yes
O2 C5 1.2584(7) yes
O3 C5 1.2591(6) yes
O4 C4 1.4277(8) yes
O4 H5 .86(2) ?
N1 C1 1.4788(7) yes
N1 H1 .889(19) yes
N1 H2 .97(2) yes
N1 H3 .837(17) yes
N2 C2 1.3310(6) yes
N2 C3 1.4532(6) yes
N2 H4 .804(19) ?
C1 C2 1.5189(7) yes
C1 H11 .94(2) ?
C1 H12 .85(2) ?
C3 C4 1.5342(8) yes
C3 C5 1.5413(7) yes
C3 H31 .983(17) ?
C4 H41 1.032(18) ?
C4 H42 1.004(18) ?

loop_
_geom_torsion_atom_site_label_1
_geom_torsion_atom_site_label_2
_geom_torsion_atom_site_label_3
_geom_torsion_atom_site_label_4
_geom_torsion
_geom_torsion_publ_flag
C3 N2 C2 O1 -4.82(7) ?
N1 C1 C2 O1 -17.99(6) ?
N1 C1 C2 N2 165.09(4) yes
C1 C2 N2 C3 171.99(4) yes
C2 N2 C3 C4 86.49(5) ?
C2 N2 C3 C5 -151.73(4) yes
C5 C3 C4 O4 -60.18(5) ?
N2 C3 C5 O2 -21.72(6) yes
N2 C3 C4 O4 61.06(5) yes
C4 C3 C5 O2 100.49(5) ?
N2 C3 C5 O3 159.79(5) ?
C4 C3 C5 O3 -78.00(6) ?
